data_7111100
loop_
_publ_author_name
'Long, De-Liang'
'Blake, Alexander J.'
'Champness, Neil R.'
'Schr\"oder, Martin'

_publ_section_title
;
 Can 4,4&#x2032;-bipyridine N,N&#x2019;-dioxide play the same important
 role as 4,4&#x2032;-bipyridine in the construction of metal coordination
 networks and crystal engineering?
;
_journal_issue 22
_journal_name_full 'Chemical Communications'
_journal_page_first 2273
_journal_paper_doi 10.1039/b006679f
_journal_year 2000
_chemical_formula_sum 'C35 H44 F6 N6 O11 Si Zn'
_chemical_formula_weight 932.22
_chemical_name_systematic
; 
 ? 
;
_space_group_IT_number 14
_symmetry_cell_setting monoclinic
_symmetry_space_group_name_Hall '-P 2ybc'
_symmetry_space_group_name_H-M 'P 1 21/c 1'
_atom_sites_solution_hydrogens 'methanol H atoms from delta-F, others placed geometrically'
_atom_sites_solution_primary heavy
_atom_sites_solution_secondary 'difference Fourier'
_audit_creation_method SHELXL-97
_cell_angle_alpha 90.00
_cell_angle_beta 92.06(3)
_cell_angle_gamma 90.00
_cell_formula_units_Z 4
_cell_length_a 10.174(3)
_cell_length_b 28.313(5)
_cell_length_c 13.865(4)
_cell_measurement_reflns_used 56
_cell_measurement_temperature 150(2)
_cell_measurement_theta_max 35
_cell_measurement_theta_min 25
_cell_volume 3991.3(18)
_computing_cell_refinement 'Stoe STADI4'
_computing_data_collection 'Stoe STADI4 v1.07 (Stoe & Cie, 1997a)'
_computing_data_reduction 'X-RED v1.09 (Stoe & Cie, 1997b)'
_computing_molecular_graphics 'SHELXTL/PC v5.03 (Sheldrick, 1994)'
_computing_publication_material 'SHELXL-97; PLATON (Spek, 1998)'
_computing_structure_refinement 'SHELXL-97 (Sheldrick, 1997)'
_computing_structure_solution 'SHELXS-97 (Sheldrick, 1990)'
_diffrn_ambient_temperature 150(2)
_diffrn_detector_area_resol_mean MoK\a
_diffrn_measured_fraction_theta_full 0.999
_diffrn_measured_fraction_theta_max 0.999
_diffrn_measurement_device_type 'Stoe Stadi-4 four-circle'
_diffrn_measurement_method omega/theta
_diffrn_radiation_monochromator graphite
_diffrn_radiation_source 'fine-focus sealed tube'
_diffrn_radiation_type MoK\a
_diffrn_radiation_wavelength 0.71073
_diffrn_reflns_av_sigmaI/netI 0.0895
_diffrn_reflns_limit_h_max 12
_diffrn_reflns_limit_h_min -12
_diffrn_reflns_limit_k_max 34
_diffrn_reflns_limit_k_min 0
_diffrn_reflns_limit_l_max 17
_diffrn_reflns_limit_l_min 0
_diffrn_reflns_number 7821
_diffrn_reflns_theta_full 25.99
_diffrn_reflns_theta_max 25.99
_diffrn_reflns_theta_min 2.55
_diffrn_standards_decay_% 'random variation +/-4.2'
_diffrn_standards_interval_time 60
_diffrn_standards_number 3
_exptl_absorpt_coefficient_mu 0.74
_exptl_absorpt_correction_T_max 0.915
_exptl_absorpt_correction_T_min 0.825
_exptl_absorpt_correction_type numerical
_exptl_absorpt_process_details 'X-RED (Stoe & Cie, 1997b)'
_exptl_crystal_colour Colourless
_exptl_crystal_density_diffrn 1.55
_exptl_crystal_density_meas ?
_exptl_crystal_density_method 'not measured'
_exptl_crystal_description Tablet
_exptl_crystal_F_000 1928
_exptl_crystal_size_max 0.30
_exptl_crystal_size_mid 0.30
_exptl_crystal_size_min 0.12
_refine_diff_density_max 0.50
_refine_diff_density_min -0.54
_refine_diff_density_rms 0.12
_refine_ls_extinction_coef none
_refine_ls_extinction_method none
_refine_ls_goodness_of_fit_ref 1.255
_refine_ls_hydrogen_treatment 'methanol H atoms in rigid group, others riding'
_refine_ls_matrix_type full
_refine_ls_number_parameters 551
_refine_ls_number_reflns 7821
_refine_ls_number_restraints 0
_refine_ls_restrained_S_all 1.255
_refine_ls_R_factor_all 0.139
_refine_ls_R_factor_gt 0.0830
_refine_ls_shift/su_max <0.001
_refine_ls_shift/su_mean 0.000
_refine_ls_structure_factor_coef Fsqd
_refine_ls_weighting_details 'calc w=1/[\s^2^(Fo^2^)+21.158P] where P=(Fo^2^+2Fc^2^)/3'
_refine_ls_weighting_scheme calc
_refine_ls_wR_factor_gt 0.131
_refine_ls_wR_factor_ref 0.166
_reflns_number_gt 5277
_reflns_number_total 7821
_reflns_threshold_expression >2sigma(I)
_cod_data_source_file b006679fsup1.cif
_cod_data_source_block ZNBPYO
_cod_depositor_comments
;
The following automatic conversions were performed:
'_atom_site_symetry_multiplicity' tag replaced with
'_atom_site_symmetry_multiplicity'.

Automatic conversion script
Id: cif_correct_tags 1440 2010-10-19 06:21:57Z saulius 

The following automatic conversions were performed:

'_symmetry_cell_setting' value 'Monoclinic' changed to 'monoclinic'
according to /home/saulius/struct/CIF-dictionaries/cif_core.dic
dictionary named 'cif_core.dic' version 2.4.2 from
2011-04-26.

'_exptl_absorpt_correction_type' value 'Numerical'
changed to 'numerical' according to
/home/saulius/struct/CIF-dictionaries/cif_core.dic dictionary named
'cif_core.dic' version 2.4.2 from 2011-04-26.

Automatic conversion script
Id: cif_fix_values 1891 2012-01-12 08:04:46Z andrius 

The following automatic conversions were performed:

'_exptl_crystal_density_meas' value 'none' was changed to '?' - the
value is perceived as not measured.

Automatic conversion script
Id: cif_fix_values 3008 2015-01-20 13:52:24Z robertas 

The following automatic conversions were performed:

'_atom_sites_solution_primary' value 'heavy atom' was changed to
'heavy'.

Automatic conversion script
Id: cif_fix_values 6452 2018-10-05 10:23:21Z andrius 
;
_cod_original_cell_volume 3991(2)
_cod_original_sg_symbol_H-M P2(1)/c
_cod_database_code 7111100

loop_
_symmetry_equiv_pos_as_xyz
'x, y, z'
'-x, y+1/2, -z+1/2'
'-x, -y, -z'
'x, -y-1/2, z-1/2'

loop_
_atom_site_label
_atom_site_type_symbol
_atom_site_fract_x
_atom_site_fract_y
_atom_site_fract_z
_atom_site_U_iso_or_equiv
_atom_site_adp_type
_atom_site_occupancy
_atom_site_symmetry_multiplicity
_atom_site_calc_flag
_atom_site_refinement_flags
Zn Zn 0.53046(7) 0.78720(3) 0.08672(5) 0.01571(17) Uani 1 1 d .
O1 O 0.4605(5) 0.73243(17) 0.0020(3) 0.0289(11) Uani 1 1 d .
H1M H 0.5012 0.7068 -0.0031 0.043 Uiso 1 1 calc R
O2 O 0.6054(4) 0.84314(16) 0.1723(3) 0.0226(10) Uani 1 1 d .
H2M H 0.5591 0.8663 0.1878 0.034 Uiso 1 1 calc R
O3 O 0.8928(6) 1.0689(3) -0.4324(5) 0.0635(19) Uani 1 1 d .
H3M H 0.9262 1.0862 -0.4741 0.095 Uiso 1 1 calc R
O4 O -0.0687(5) 0.6200(2) 0.4507(4) 0.0472(16) Uani 1 1 d .
H4M H -0.0425 0.6142 0.3951 0.071 Uiso 1 1 calc R
O5 O 0.1296(6) 0.5034(3) 0.3559(7) 0.093(3) Uani 1 1 d .
H5M H 0.1069 0.5309 0.3396 0.140 Uiso 1 1 calc R
O10 O 0.5047(4) 0.74889(15) 0.2128(3) 0.0215(10) Uani 1 1 d .
O20 O 0.5540(5) 0.40824(17) 0.2595(4) 0.0424(15) Uani 1 1 d .
O30 O 0.3391(4) 0.81589(16) 0.0900(3) 0.0221(10) Uani 1 1 d .
O40 O 0.7234(4) 0.75976(16) 0.0835(3) 0.0217(10) Uani 1 1 d .
O50 O 0.5402(4) 0.83036(14) -0.0364(3) 0.0177(10) Uani 1 1 d .
O60 O 0.6209(5) 0.66453(17) -0.0301(4) 0.0373(13) Uani 1 1 d .
N10 N 0.5133(5) 0.70213(17) 0.2161(3) 0.0165(11) Uani 1 1 d .
N20 N 0.5473(5) 0.4542(2) 0.2552(4) 0.0279(14) Uani 1 1 d .
N30 N 0.2502(5) 0.80558(19) 0.1557(4) 0.0176(11) Uani 1 1 d .
N40 N 0.8000(5) 0.74833(19) 0.0110(4) 0.0192(12) Uani 1 1 d .
N50 N 0.5293(5) 0.87673(17) -0.0250(4) 0.0159(11) Uani 1 1 d .
N60 N 0.5861(6) 0.6197(2) -0.0208(4) 0.0282(14) Uani 1 1 d .
C1 C 0.3635(7) 0.7363(3) -0.0742(5) 0.0316(17) Uani 1 1 d .
H1A H 0.2899 0.7150 -0.0615 0.047 Uiso 1 1 calc R
H1B H 0.4022 0.7275 -0.1353 0.047 Uiso 1 1 calc R
H1C H 0.3315 0.7689 -0.0781 0.047 Uiso 1 1 calc R
C2 C 0.7164(7) 0.8399(3) 0.2364(6) 0.041(2) Uani 1 1 d .
H2A H 0.7688 0.8688 0.2324 0.062 Uiso 1 1 calc R
H2B H 0.7700 0.8126 0.2187 0.062 Uiso 1 1 calc R
H2C H 0.6872 0.8359 0.3025 0.062 Uiso 1 1 calc R
C3 C 0.9917(11) 1.0396(5) -0.3891(9) 0.095(4) Uani 1 1 d .
H3A H 0.9504 1.0146 -0.3520 0.143 Uiso 1 1 calc R
H3B H 1.0488 1.0587 -0.3460 0.143 Uiso 1 1 calc R
H3C H 1.0442 1.0255 -0.4395 0.143 Uiso 1 1 calc R
C4 C 0.0333(8) 0.6410(3) 0.5064(6) 0.050(2) Uani 1 1 d .
H4A H 0.0992 0.6171 0.5247 0.075 Uiso 1 1 calc R
H4B H -0.0025 0.6548 0.5647 0.075 Uiso 1 1 calc R
H4C H 0.0745 0.6659 0.4687 0.075 Uiso 1 1 calc R
C5 C 0.0218(11) 0.4783(5) 0.3793(9) 0.094(4) Uani 1 1 d .
H5A H -0.0539 0.4995 0.3827 0.141 Uiso 1 1 calc R
H5B H 0.0378 0.4630 0.4421 0.141 Uiso 1 1 calc R
H5C H 0.0037 0.4541 0.3300 0.141 Uiso 1 1 calc R
C11 C 0.6311(6) 0.6805(2) 0.2139(5) 0.0222(15) Uani 1 1 d .
H11A H 0.7080 0.6990 0.2064 0.027 Uiso 1 1 calc R
C12 C 0.6426(6) 0.6324(2) 0.2221(5) 0.0210(14) Uani 1 1 d .
H12A H 0.7269 0.6181 0.2210 0.025 Uiso 1 1 calc R
C13 C 0.5309(6) 0.6043(2) 0.2320(4) 0.0194(14) Uani 1 1 d .
C14 C 0.4107(7) 0.6279(2) 0.2348(5) 0.0289(17) Uani 1 1 d .
H14A H 0.3322 0.6103 0.2424 0.035 Uiso 1 1 calc R
C15 C 0.4043(7) 0.6762(2) 0.2267(5) 0.0262(16) Uani 1 1 d .
H15A H 0.3214 0.6915 0.2287 0.031 Uiso 1 1 calc R
C21 C 0.6587(7) 0.4800(3) 0.2515(6) 0.0331(18) Uani 1 1 d .
H21A H 0.7411 0.4641 0.2529 0.040 Uiso 1 1 calc R
C22 C 0.6568(6) 0.5282(2) 0.2457(5) 0.0269(16) Uani 1 1 d .
H22A H 0.7373 0.5452 0.2451 0.032 Uiso 1 1 calc R
C23 C 0.5376(6) 0.5526(2) 0.2407(4) 0.0194(14) Uani 1 1 d .
C24 C 0.4236(6) 0.5251(2) 0.2435(5) 0.0205(14) Uani 1 1 d .
H24A H 0.3401 0.5401 0.2401 0.025 Uiso 1 1 calc R
C25 C 0.4299(6) 0.4764(2) 0.2511(5) 0.0204(14) Uani 1 1 d .
H25A H 0.3511 0.4585 0.2534 0.025 Uiso 1 1 calc R
C31 C 0.2232(6) 0.8386(2) 0.2219(5) 0.0215(14) Uani 1 1 d .
H31A H 0.2681 0.8681 0.2222 0.026 Uiso 1 1 calc R
C32 C 0.1294(6) 0.8295(2) 0.2895(4) 0.0208(14) Uani 1 1 d .
H32A H 0.1081 0.8534 0.3346 0.025 Uiso 1 1 calc R
C33 C 0.0665(6) 0.7864(2) 0.2926(4) 0.0171(13) Uani 1 1 d .
C34 C 0.0983(6) 0.7529(2) 0.2219(5) 0.0216(14) Uani 1 1 d .
H34A H 0.0564 0.7229 0.2208 0.026 Uiso 1 1 calc R
C35 C 0.1890(6) 0.7635(2) 0.1548(4) 0.0194(14) Uani 1 1 d .
H35A H 0.2090 0.7408 0.1070 0.023 Uiso 1 1 calc R
C41 C 0.8809(6) 0.7111(2) 0.0235(5) 0.0238(14) Uani 1 1 d .
H41A H 0.8783 0.6928 0.0809 0.029 Uiso 1 1 calc R
C42 C 0.9675(6) 0.6995(2) -0.0468(5) 0.0214(15) Uani 1 1 d .
H42A H 1.0253 0.6734 -0.0371 0.026 Uiso 1 1 calc R
C43 C 0.9717(6) 0.7254(2) -0.1320(5) 0.0180(14) Uani 1 1 d .
C44 C 0.8850(7) 0.7632(2) -0.1405(5) 0.0251(16) Uani 1 1 d .
H44A H 0.8852 0.7823 -0.1969 0.030 Uiso 1 1 calc R
C45 C 0.7993(6) 0.7737(2) -0.0697(5) 0.0243(15) Uani 1 1 d .
H45A H 0.7392 0.7992 -0.0783 0.029 Uiso 1 1 calc R
C51 C 0.4092(6) 0.8971(2) -0.0332(5) 0.0218(14) Uani 1 1 d .
H51A H 0.3335 0.8781 -0.0451 0.026 Uiso 1 1 calc R
C52 C 0.3959(6) 0.9454(2) -0.0243(5) 0.0210(14) Uani 1 1 d .
H52A H 0.3113 0.9594 -0.0317 0.025 Uiso 1 1 calc R
C53 C 0.5064(6) 0.9740(2) -0.0045(4) 0.0168(13) Uani 1 1 d .
C54 C 0.6278(6) 0.9514(2) 0.0033(5) 0.0226(15) Uani 1 1 d .
H54A H 0.7052 0.9694 0.0159 0.027 Uiso 1 1 calc R
C55 C 0.6370(6) 0.9031(2) -0.0071(5) 0.0218(15) Uani 1 1 d .
H55A H 0.7207 0.8883 -0.0016 0.026 Uiso 1 1 calc R
C61 C 0.6805(7) 0.5866(3) -0.0091(5) 0.0313(17) Uani 1 1 d .
H61A H 0.7701 0.5960 -0.0060 0.038 Uiso 1 1 calc R
C62 C 0.6499(7) 0.5401(3) -0.0019(5) 0.0318(17) Uani 1 1 d .
H62A H 0.7184 0.5174 0.0050 0.038 Uiso 1 1 calc R
C63 C 0.5180(7) 0.5252(2) -0.0045(5) 0.0270(16) Uani 1 1 d .
C64 C 0.4236(7) 0.5603(3) -0.0149(6) 0.0378(19) Uani 1 1 d .
H64A H 0.3332 0.5519 -0.0168 0.045 Uiso 1 1 calc R
C65 C 0.4579(8) 0.6071(3) -0.0224(6) 0.039(2) Uani 1 1 d .
H65A H 0.3915 0.6306 -0.0287 0.046 Uiso 1 1 calc R
Si Si 1.04031(18) 0.89085(7) -0.30906(14) 0.0237(4) Uani 1 1 d .
F1 F 0.9319(4) 0.84697(14) -0.2902(3) 0.0302(9) Uani 1 1 d .
F2 F 0.9551(4) 0.90474(18) -0.4110(4) 0.0550(14) Uani 1 1 d .
F3 F 1.1338(4) 0.85335(15) -0.3703(3) 0.0362(10) Uani 1 1 d .
F4 F 0.9448(4) 0.92759(17) -0.2456(4) 0.0599(16) Uani 1 1 d .
F5 F 1.1234(4) 0.87639(19) -0.2061(3) 0.0468(13) Uani 1 1 d .
F6 F 1.1460(4) 0.93504(16) -0.3274(4) 0.0545(14) Uani 1 1 d .

loop_
_atom_site_aniso_label
_atom_site_aniso_U_11
_atom_site_aniso_U_22
_atom_site_aniso_U_33
_atom_site_aniso_U_23
_atom_site_aniso_U_13
_atom_site_aniso_U_12
Zn 0.0148(3) 0.0146(3) 0.0180(3) 0.0003(3) 0.0048(3) 0.0005(3)
O1 0.035(3) 0.022(3) 0.028(3) -0.009(2) -0.009(2) 0.000(2)
O2 0.021(2) 0.019(2) 0.028(3) -0.007(2) -0.003(2) 0.0040(19)
O3 0.042(4) 0.088(6) 0.062(5) 0.005(4) 0.016(3) 0.001(4)
O4 0.024(3) 0.079(5) 0.039(3) -0.006(3) 0.001(2) -0.008(3)
O5 0.036(4) 0.102(7) 0.141(7) 0.075(6) -0.018(4) -0.015(4)
O10 0.028(3) 0.017(2) 0.021(2) 0.0027(19) 0.011(2) 0.0014(19)
O20 0.031(3) 0.018(3) 0.079(4) 0.012(3) 0.015(3) 0.003(2)
O30 0.016(2) 0.027(3) 0.023(2) 0.010(2) 0.0106(19) 0.0039(19)
O40 0.018(2) 0.030(3) 0.018(2) 0.0012(19) 0.0094(19) 0.008(2)
O50 0.025(2) 0.011(2) 0.018(2) 0.0042(17) 0.0056(19) 0.0034(18)
O60 0.034(3) 0.024(3) 0.053(4) -0.011(2) 0.003(3) -0.003(2)
N10 0.018(3) 0.019(3) 0.013(3) 0.003(2) 0.006(2) 0.003(2)
N20 0.022(3) 0.020(3) 0.042(4) 0.006(3) 0.005(3) 0.002(2)
N30 0.010(3) 0.027(3) 0.016(3) 0.005(2) 0.006(2) 0.004(2)
N40 0.017(3) 0.026(3) 0.016(3) 0.000(2) 0.004(2) 0.003(2)
N50 0.016(3) 0.016(3) 0.015(3) 0.005(2) 0.005(2) 0.001(2)
N60 0.032(3) 0.023(3) 0.029(3) -0.005(3) -0.002(3) -0.001(3)
C1 0.033(4) 0.034(4) 0.027(4) -0.004(3) -0.003(3) -0.006(3)
C2 0.034(5) 0.043(5) 0.046(5) -0.016(4) -0.008(4) 0.012(4)
C3 0.057(7) 0.125(12) 0.105(10) 0.040(9) 0.021(7) 0.019(7)
C4 0.034(5) 0.076(7) 0.040(5) -0.008(5) -0.004(4) -0.010(5)
C5 0.065(8) 0.110(11) 0.105(10) 0.053(8) -0.021(7) -0.024(7)
C11 0.014(3) 0.026(4) 0.027(4) 0.007(3) 0.003(3) -0.001(3)
C12 0.015(3) 0.026(4) 0.023(4) 0.002(3) 0.004(3) -0.002(3)
C13 0.022(3) 0.025(4) 0.011(3) 0.001(3) -0.003(3) 0.000(3)
C14 0.014(3) 0.025(4) 0.048(5) 0.008(3) 0.007(3) 0.005(3)
C15 0.016(3) 0.026(4) 0.036(4) 0.007(3) 0.003(3) 0.003(3)
C21 0.015(3) 0.027(4) 0.058(5) 0.015(4) 0.002(3) 0.007(3)
C22 0.017(3) 0.021(4) 0.042(4) 0.011(3) -0.001(3) -0.003(3)
C23 0.015(3) 0.024(4) 0.019(3) 0.001(3) 0.000(3) 0.000(3)
C24 0.015(3) 0.025(4) 0.022(3) 0.004(3) 0.003(3) 0.003(3)
C25 0.017(3) 0.022(3) 0.022(4) 0.003(3) 0.004(3) -0.002(3)
C31 0.027(4) 0.017(3) 0.021(3) 0.003(3) 0.003(3) 0.002(3)
C32 0.019(3) 0.029(4) 0.016(3) -0.005(3) 0.007(3) -0.001(3)
C33 0.012(3) 0.021(3) 0.019(3) 0.002(3) 0.004(2) -0.002(3)
C34 0.018(3) 0.025(4) 0.023(3) -0.002(3) 0.002(3) 0.001(3)
C35 0.019(3) 0.024(4) 0.015(3) -0.003(3) 0.007(3) 0.002(3)
C41 0.024(3) 0.026(4) 0.022(3) 0.003(3) 0.002(3) 0.011(3)
C42 0.021(3) 0.019(3) 0.025(4) 0.000(3) 0.008(3) 0.004(3)
C43 0.011(3) 0.023(4) 0.020(3) -0.005(3) 0.002(2) -0.004(3)
C44 0.035(4) 0.023(4) 0.018(3) 0.011(3) 0.009(3) 0.013(3)
C45 0.020(3) 0.030(4) 0.023(4) 0.008(3) 0.006(3) 0.006(3)
C51 0.012(3) 0.024(4) 0.030(4) 0.001(3) 0.004(3) -0.004(3)
C52 0.016(3) 0.018(3) 0.030(4) 0.006(3) 0.004(3) 0.003(3)
C53 0.021(3) 0.016(3) 0.014(3) 0.003(2) 0.001(3) -0.002(3)
C54 0.016(3) 0.022(4) 0.030(4) 0.003(3) 0.002(3) 0.005(3)
C55 0.017(3) 0.018(3) 0.031(4) -0.001(3) -0.001(3) 0.007(3)
C61 0.023(4) 0.037(4) 0.034(4) -0.001(3) 0.000(3) 0.005(3)
C62 0.027(4) 0.030(4) 0.038(4) -0.003(3) 0.001(3) 0.002(3)
C63 0.035(4) 0.030(4) 0.016(3) -0.005(3) -0.004(3) 0.001(3)
C64 0.026(4) 0.030(4) 0.057(5) -0.003(4) -0.004(4) -0.002(3)
C65 0.031(4) 0.028(4) 0.056(6) -0.004(4) -0.007(4) 0.007(3)
Si 0.0139(9) 0.0236(10) 0.0331(11) -0.0025(8) -0.0054(8) 0.0001(8)
F1 0.020(2) 0.029(2) 0.041(3) 0.0031(19) 0.0059(18) 0.0001(17)
F2 0.034(3) 0.072(4) 0.057(3) 0.033(3) -0.020(2) -0.007(2)
F3 0.023(2) 0.047(3) 0.039(3) -0.014(2) 0.0042(19) -0.0018(19)
F4 0.022(2) 0.052(3) 0.106(4) -0.045(3) 0.000(3) 0.008(2)
F5 0.024(2) 0.089(4) 0.027(2) -0.001(2) -0.0010(19) 0.006(2)
F6 0.024(2) 0.031(3) 0.108(4) 0.013(3) -0.012(3) -0.010(2)

loop_
_atom_type_symbol
_atom_type_description
_atom_type_scat_dispersion_real
_atom_type_scat_dispersion_imag
_atom_type_scat_source
C C 0.0033 0.0016 'International Tables Vol C Tables 4.2.6.8 and 6.1.1.4'
H H 0.0000 0.0000 'International Tables Vol C Tables 4.2.6.8 and 6.1.1.4'
N N 0.0061 0.0033 'International Tables Vol C Tables 4.2.6.8 and 6.1.1.4'
O O 0.0106 0.0060 'International Tables Vol C Tables 4.2.6.8 and 6.1.1.4'
F F 0.0171 0.0103 'International Tables Vol C Tables 4.2.6.8 and 6.1.1.4'
Si Si 0.0817 0.0704 'International Tables Vol C Tables 4.2.6.8 and 6.1.1.4'
Zn Zn 0.2839 1.4301 'International Tables Vol C Tables 4.2.6.8 and 6.1.1.4'

loop_
_geom_angle_atom_site_label_1
_geom_angle_atom_site_label_2
_geom_angle_atom_site_label_3
_geom_angle
_geom_angle_site_symmetry_3
_geom_angle_publ_flag
O1 Zn O10 92.0(2) . yes
O1 Zn O50 90.0(2) . yes
O1 Zn O2 179.0(2) . yes
O10 Zn O2 88.4(2) . yes
O50 Zn O2 89.6(2) . yes
O1 Zn O30 90.1(2) . yes
O2 Zn O30 90.8(2) . yes
O1 Zn O40 90.8(2) . yes
O2 Zn O40 88.3(2) . yes
O10 Zn O50 174.1(2) . yes
O10 Zn O30 92.2(2) . yes
O50 Zn O30 82.2(2) . yes
O10 Zn O40 88.4(2) . yes
O50 Zn O40 97.2(2) . yes
O30 Zn O40 178.9(2) . yes
N10 O10 Zn 122.6(3) . ?
N30 O30 Zn 125.2(3) . ?
N40 O40 Zn 132.4(4) . ?
N50 O50 Zn 118.0(3) . ?
O10 N10 C15 119.7(5) . ?
O10 N10 C11 120.6(5) . ?
C15 N10 C11 119.6(5) . ?
O20 N20 C25 120.7(6) . ?
O20 N20 C21 119.9(6) . ?
C25 N20 C21 119.3(6) . ?
O30 N30 C35 120.7(5) . ?
O30 N30 C31 118.2(5) . ?
C35 N30 C31 121.1(5) . ?
C45 N40 O40 121.2(5) . ?
C45 N40 C41 121.1(5) . ?
O40 N40 C41 117.7(5) . ?
O50 N50 C55 120.1(5) . ?
O50 N50 C51 119.5(5) . ?
C55 N50 C51 120.5(5) . ?
O60 N60 C61 119.1(6) . ?
O60 N60 C65 120.7(6) . ?
C61 N60 C65 120.2(6) . ?
N10 C11 C12 121.5(6) . ?
C11 C12 C13 120.5(6) . ?
C14 C13 C12 116.5(6) . ?
C14 C13 C23 120.9(6) . ?
C12 C13 C23 122.7(6) . ?
C15 C14 C13 120.9(6) . ?
N10 C15 C14 121.1(6) . ?
N20 C21 C22 122.1(6) . ?
C21 C22 C23 120.5(6) . ?
C22 C23 C24 116.2(6) . ?
C22 C23 C13 122.4(6) . ?
C24 C23 C13 121.4(6) . ?
C25 C24 C23 121.4(6) . ?
N20 C25 C24 120.4(6) . ?
N30 C31 C32 119.6(6) . ?
C33 C32 C31 121.1(6) . ?
C32 C33 C34 117.1(5) . ?
C32 C33 C43 122.3(6) 4_476 ?
C34 C33 C43 120.5(6) 4_476 ?
C35 C34 C33 120.2(6) . ?
N30 C35 C34 120.8(6) . ?
N40 C41 C42 120.0(6) . ?
C41 C42 C43 121.0(6) . ?
C44 C43 C42 116.1(6) . ?
C44 C43 C33 122.7(6) 4_675 ?
C42 C43 C33 121.2(6) 4_675 ?
C45 C44 C43 121.7(6) . ?
N40 C45 C44 120.1(6) . ?
N50 C51 C52 120.5(6) . ?
C51 C52 C53 120.5(6) . ?
C54 C53 C52 116.8(6) . ?
C54 C53 C53 122.0(7) 3_675 ?
C52 C53 C53 121.1(7) 3_675 ?
C55 C54 C53 120.8(6) . ?
N50 C55 C54 120.9(6) . ?
N60 C61 C62 121.3(7) . ?
C61 C62 C63 120.7(7) . ?
C64 C63 C62 116.4(7) . ?
C64 C63 C63 121.8(8) 3_665 ?
C62 C63 C63 121.8(8) 3_665 ?
C65 C64 C63 121.5(7) . ?
N60 C65 C64 119.9(7) . ?
F6 Si F3 91.0(2) . ?
F6 Si F2 90.7(3) . ?
F3 Si F2 90.4(3) . ?
F6 Si F5 90.3(3) . ?
F3 Si F5 89.9(2) . ?
F2 Si F5 179.0(3) . ?
F6 Si F1 179.1(2) . ?
F3 Si F1 89.9(2) . ?
F2 Si F1 89.0(2) . ?
F5 Si F1 90.0(2) . ?
F6 Si F4 90.2(3) . ?
F3 Si F4 178.6(3) . ?
F2 Si F4 90.3(3) . ?
F5 Si F4 89.4(3) . ?
F1 Si F4 88.9(2) . ?
O1 H1M O60 162.5 . yes
O2 H2M O20 168.1 2_655 yes

loop_
_geom_bond_atom_site_label_1
_geom_bond_atom_site_label_2
_geom_bond_distance
_geom_bond_site_symmetry_2
_geom_bond_publ_flag
Zn O1 2.057(4) . yes
Zn O2 2.106(4) . yes
Zn O10 2.082(4) . yes
Zn O30 2.112(4) . yes
Zn O40 2.113(4) . yes
Zn O50 2.105(4) . yes
O1 C1 1.424(8) . ?
O2 C2 1.414(8) . ?
O3 C3 1.420(12) . ?
O4 C4 1.405(9) . ?
O5 C5 1.356(11) . ?
O10 N10 1.328(6) . ?
O20 N20 1.305(7) . ?
O30 N30 1.339(6) . ?
O40 N40 1.334(6) . ?
O50 N50 1.328(6) . ?
O60 N60 1.326(7) . ?
N10 C15 1.341(8) . ?
N10 C11 1.348(8) . ?
N20 C25 1.350(8) . ?
N20 C21 1.351(9) . ?
N30 C35 1.345(8) . ?
N30 C31 1.346(8) . ?
N40 C45 1.330(8) . ?
N40 C41 1.345(8) . ?
N50 C55 1.342(8) . ?
N50 C51 1.352(8) . ?
N60 C61 1.347(9) . ?
N60 C65 1.351(9) . ?
C11 C12 1.370(9) . ?
C12 C13 1.398(9) . ?
C13 C14 1.395(9) . ?
C13 C23 1.470(9) . ?
C14 C15 1.373(9) . ?
C21 C22 1.366(9) . ?
C22 C23 1.396(9) . ?
C23 C24 1.399(9) . ?
C24 C25 1.383(9) . ?
C31 C32 1.385(8) . ?
C32 C33 1.380(9) . ?
C33 C34 1.410(9) . ?
C33 C43 1.486(8) 4_476 ?
C34 C35 1.366(8) . ?
C41 C42 1.378(8) . ?
C42 C43 1.393(8) . ?
C43 C44 1.389(9) . ?
C43 C33 1.486(8) 4_675 ?
C44 C45 1.369(9) . ?
C51 C52 1.379(9) . ?
C52 C53 1.405(9) . ?
C53 C54 1.392(9) . ?
C53 C53 1.483(12) 3_675 ?
C54 C55 1.378(9) . ?
C61 C62 1.357(10) . ?
C62 C63 1.406(10) . ?
C63 C64 1.387(10) . ?
C63 C63 1.479(14) 3_665 ?
C64 C65 1.375(10) . ?
Si F1 1.688(4) . ?
Si F2 1.679(5) . ?
Si F3 1.677(4) . ?
Si F4 1.692(5) . ?
Si F5 1.683(5) . ?
Si F6 1.675(5) . ?
O1 O60 2.571(7) . yes
O2 O20 2.652(6) 2_655 yes
H1M O60 1.76 . yes
H2M O20 1.82 2_655 yes
